data_2310368
loop_
_publ_author_name
'Cromer, D.T.'
'Kay, M.I.'
'Larson, A.C.'

_publ_section_title
;
 Refinement of the alum structures. I. X-ray and neutron diffraction study
 of Cs Al (S O4)2 * (H2 O)12, a beta Alum
;
_journal_name_full 'Acta Crystallographica (1,1948-23,1967)'
_journal_page_first 383
_journal_page_last 389
_journal_volume 21
_journal_year 1966
_chemical_formula_sum 'Al Cs H24 O20 S2'
_chemical_name_systematic 'Cs Al (S O4)2 (H2 O)12'
_space_group_IT_number 205
_symmetry_space_group_name_Hall '-P 2ac 2ab 3'
_symmetry_space_group_name_H-M 'P a -3'
_cell_angle_alpha 90
_cell_angle_beta 90
_cell_angle_gamma 90
_cell_formula_units_Z 4
_cell_length_a 12.352
_cell_length_b 12.352
_cell_length_c 12.352
_cell_volume 1884.568
_citation_journal_id_ASTM ACCRA9
_cod_data_source_file Cromer_ACCRA9_1966_1061.cif
_cod_data_source_block H24Al1Cs1O20S2
_cod_original_formula_sum 'H24 Al1 Cs1 O20 S2'
_cod_database_code 2310368

loop_
_symmetry_equiv_pos_as_xyz
x,y,z
-x+1/2,-y,z+1/2
x+1/2,-y+1/2,-z
-x,y+1/2,-z+1/2
z,x,y
-z+1/2,-x,y+1/2
z+1/2,-x+1/2,-y
-z,x+1/2,-y+1/2
y,z,x
y+1/2,-z+1/2,-x
-y,z+1/2,-x+1/2
-y+1/2,-z,x+1/2
-x,-y,-z
x-1/2,y,-z-1/2
-x-1/2,y-1/2,z
x,-y-1/2,z-1/2
-z,-x,-y
z-1/2,x,-y-1/2
-z-1/2,x-1/2,y
z,-x-1/2,y-1/2
-y,-z,-x
-y-1/2,z-1/2,x
y,-z-1/2,x-1/2
y-1/2,z,-x-1/2

loop_
_atom_site_label
_atom_site_type_symbol
_atom_site_fract_x
_atom_site_fract_y
_atom_site_fract_z
_atom_site_occupancy
_atom_site_U_iso_or_equiv
S1 S+6 0.32865 0.32865 0.32865 1 0.0
O2 O-2 0.27869 0.34096 0.43681 1 0.0
H1 H+1 0.624 0.219 0.18 1 0.0
H4 H+1 0.532 0.203 0.333 1 0.0
H3 H+1 0.694 0.064 0.314 1 0.0
H2 H+1 0.73 0.222 0.999 1 0.0
O4 O-2 0.15261 -0.00209 -0.00138 1 0.0
O1 O-2 0.25935 0.25935 0.25935 1 0.0
Al1 Al+3 0 0 0 1 0.0
Cs1 Cs+1 0.5 0.5 0.5 1 0.0
O3 O-2 -0.15917 0.05129 0.28488 1 0.0
